data_7027500
loop_
_publ_author_name
'Mitzel, Norbert W.'
'Lustig, Christian'

_publ_section_title
;
 The molecular and crystal structures of the
 tris(dimethylamino)phosphoranes (Me2N)3P--X (X&#x2005;=&#x2005;BH3, CH2,
 NH or O)
;
_journal_issue 18
_journal_name_full 'Journal of the Chemical Society, Dalton Transactions'
_journal_page_first 3177
_journal_paper_doi 10.1039/a903292d
_journal_year 1999
_chemical_compound_source Fluka
_chemical_formula_sum 'C6 H19 N4 P'
_chemical_formula_weight 178.22
_chemical_melting_point 254.15
_chemical_name_systematic
; 
 Tris(dimethylamino)iminophosphorane 
;
_space_group_IT_number 14
_symmetry_cell_setting monoclinic
_symmetry_space_group_name_Hall '-P 2yn'
_symmetry_space_group_name_H-M 'P 1 21/n 1'
_atom_sites_solution_hydrogens difmap
_atom_sites_solution_primary direct
_atom_sites_solution_secondary difmap
_audit_creation_method SHELXL
_cell_angle_alpha 90.00
_cell_angle_beta 97.512(6)
_cell_angle_gamma 90.00
_cell_formula_units_Z 4
_cell_length_a 8.2190(9)
_cell_length_b 10.0901(3)
_cell_length_c 12.1644(14)
_cell_measurement_reflns_used 88
_cell_measurement_temperature 163(2)
_cell_measurement_theta_max 25
_cell_measurement_theta_min 20
_cell_volume 1000.14(16)
_computing_cell_refinement 'CAD4 Software'
_computing_data_collection 'CAD4 Software'
_computing_data_reduction CADSHEL
_computing_molecular_graphics SHELXTL
_computing_publication_material SHELXTL
_computing_structure_refinement 'SHELXL-93 (Sheldrick, 1993)'
_computing_structure_solution 'SHELXS-86 (Sheldrick, 1990)'
_diffrn_ambient_temperature 163(2)
_diffrn_radiation_monochromator graphite
_diffrn_radiation_source 'fine-focus sealed tube'
_diffrn_radiation_type MoK\a
_diffrn_radiation_wavelength 0.71073
_diffrn_reflns_av_R_equivalents 0.0134
_diffrn_reflns_av_sigmaI/netI 0.0145
_diffrn_reflns_limit_h_max 10
_diffrn_reflns_limit_h_min -10
_diffrn_reflns_limit_k_max 12
_diffrn_reflns_limit_k_min 0
_diffrn_reflns_limit_l_max 3
_diffrn_reflns_limit_l_min -15
_diffrn_reflns_number 2863
_diffrn_reflns_theta_max 27.03
_diffrn_reflns_theta_min 3.19
_diffrn_standards_decay_% None
_diffrn_standards_interval_time 60
_diffrn_standards_number 3
_exptl_absorpt_coefficient_mu 0.228
_exptl_absorpt_correction_type none
_exptl_crystal_colour Colourless
_exptl_crystal_density_diffrn 1.184
_exptl_crystal_description Column
_exptl_crystal_F_000 392
_exptl_crystal_size_max 1.00
_exptl_crystal_size_mid 0.50
_exptl_crystal_size_min 0.50
_refine_diff_density_max 0.529
_refine_diff_density_min -0.556
_refine_diff_density_rms 0.059
_refine_ls_extinction_method none
_refine_ls_goodness_of_fit_all 1.075
_refine_ls_goodness_of_fit_obs 1.084
_refine_ls_hydrogen_treatment refall
_refine_ls_matrix_type full
_refine_ls_number_parameters 176
_refine_ls_number_reflns 2176
_refine_ls_number_restraints 0
_refine_ls_restrained_S_all 1.084
_refine_ls_restrained_S_obs 1.084
_refine_ls_R_factor_all 0.0399
_refine_ls_R_factor_obs 0.0360
_refine_ls_shift/esd_max -0.001
_refine_ls_shift/esd_mean 0.000
_refine_ls_structure_factor_coef Fsqd
_refine_ls_weighting_details 'w=1/[\s^2^(Fo^2^)+(0.0714P)^2^+0.2105P] where P=(Fo^2^+2Fc^2^)/3'
_refine_ls_weighting_scheme calc
_refine_ls_wR_factor_all 0.1054
_refine_ls_wR_factor_obs 0.1006
_reflns_number_observed 1995
_reflns_number_total 2177
_reflns_observed_criterion >2sigma(I)
_cod_data_source_file 903292Dsup1.cif
_cod_data_source_block mit7
_cod_depositor_comments
;
The following automatic conversions were performed:

'_chemical_melting_point' value '-19' was changed to '254.15' - it
was converted from degrees Celsius(C) to
Kelvins(K).

'_symmetry_cell_setting' value 'Monoclinic' changed to
'monoclinic' according to
/home/saulius/struct/CIF-dictionaries/cif_core.dic dictionary named
'cif_core.dic' version 2.4.2 from
2011-04-26.

'_exptl_absorpt_correction_type' value 'None' changed to
'none' according to
/home/saulius/struct/CIF-dictionaries/cif_core.dic dictionary named
'cif_core.dic' version 2.4.2 from 2011-04-26.

Automatic conversion script
Id: cif_fix_values 1891 2012-01-12 08:04:46Z andrius 

The following automatic conversions were performed:

'_refine_ls_weighting_scheme' value 'calc
w=1/[\s^2^(Fo^2^)+(0.0714P)^2^+0.2105P] where P=(Fo^2^+2Fc^2^)/3' was
changed to 'calc'. New tag '_refine_ls_weighting_details' was
created. The value of the new tag was set to
'w=1/[\s^2^(Fo^2^)+(0.0714P)^2^+0.2105P] where P=(Fo^2^+2Fc^2^)/3'.

Automatic conversion script
Id: cif_fix_values 3143 2015-03-26 13:38:13Z robertas 
;
_cod_original_cell_volume 1000.1(2)
_cod_original_sg_symbol_H-M P2(1)/n
_cod_database_code 7027500

loop_
_symmetry_equiv_pos_as_xyz
'x, y, z'
'-x+1/2, y+1/2, -z+1/2'
'-x, -y, -z'
'x-1/2, -y-1/2, z-1/2'

loop_
_atom_site_aniso_label
_atom_site_aniso_U_11
_atom_site_aniso_U_22
_atom_site_aniso_U_33
_atom_site_aniso_U_23
_atom_site_aniso_U_13
_atom_site_aniso_U_12
P 0.0278(2) 0.0136(2) 0.0304(2) -0.00194(10) 0.00792(14) -0.00261(10)
N1 0.0295(6) 0.0210(5) 0.0327(6) -0.0051(4) 0.0067(4) -0.0013(4)
N2 0.0341(6) 0.0207(5) 0.0348(6) -0.0071(4) 0.0125(5) -0.0062(4)
N3 0.0312(6) 0.0205(5) 0.0373(6) 0.0001(4) 0.0088(4) 0.0024(4)
N4 0.0402(6) 0.0206(6) 0.0444(7) 0.0027(5) 0.0089(5) -0.0090(5)
C11 0.0362(8) 0.0364(8) 0.0520(9) -0.0097(7) -0.0025(7) 0.0054(6)
C12 0.0411(8) 0.0277(7) 0.0315(6) -0.0075(5) 0.0078(6) -0.0046(6)
C21 0.0401(7) 0.0205(6) 0.0337(7) -0.0058(5) 0.0065(6) 0.0011(5)
C22 0.0421(8) 0.0293(7) 0.0445(8) -0.0070(6) 0.0208(7) -0.0104(6)
C31 0.0330(7) 0.0424(9) 0.0541(9) -0.0025(7) 0.0143(7) 0.0069(6)
C32 0.0514(9) 0.0216(7) 0.0486(9) 0.0067(6) 0.0093(7) 0.0064(6)

loop_
_atom_site_label
_atom_site_type_symbol
_atom_site_fract_x
_atom_site_fract_y
_atom_site_fract_z
_atom_site_U_iso_or_equiv
_atom_site_thermal_displace_type
_atom_site_occupancy
_atom_site_calc_flag
P P 0.04761(4) 0.16135(3) 0.83076(3) 0.02356(14) Uani 1 d
N1 N 0.19557(13) 0.22424(11) 0.92425(9) 0.0275(3) Uani 1 d
N2 N 0.15077(14) 0.14743(10) 0.72281(10) 0.0292(3) Uani 1 d
N3 N -0.09294(14) 0.27823(11) 0.80512(10) 0.0293(3) Uani 1 d
N4 N -0.0441(2) 0.03262(12) 0.85743(11) 0.0348(3) Uani 1 d
C11 C 0.3371(2) 0.1371(2) 0.9561(2) 0.0422(4) Uani 1 d
C12 C 0.1416(2) 0.28887(14) 1.02118(12) 0.0332(3) Uani 1 d
C21 C 0.0903(2) 0.05785(13) 0.63297(12) 0.0313(3) Uani 1 d
C22 C 0.2748(2) 0.2389(2) 0.69325(14) 0.0373(3) Uani 1 d
C31 C -0.2473(2) 0.2740(2) 0.8520(2) 0.0424(4) Uani 1 d
C32 C -0.0526(2) 0.40972(15) 0.76813(14) 0.0403(4) Uani 1 d
H1 H 0.0076(28) -0.0160(26) 0.8959(18) 0.062(7) Uiso 1 d
H11A H 0.3074(26) 0.0629(23) 1.0097(18) 0.057(6) Uiso 1 d
H11B H 0.4300(28) 0.1897(24) 0.9942(20) 0.066(6) Uiso 1 d
H11C H 0.3793(24) 0.0996(21) 0.8885(16) 0.048(5) Uiso 1 d
H12A H 0.1140(25) 0.2258(24) 1.0791(17) 0.058(6) Uiso 1 d
H12B H 0.0513(24) 0.3497(19) 0.9997(16) 0.042(5) Uiso 1 d
H12C H 0.2293(25) 0.3436(20) 1.0581(17) 0.051(6) Uiso 1 d
H21A H 0.1813(21) 0.0041(20) 0.6132(14) 0.038(4) Uiso 1 d
H21B H 0.0440(24) 0.1007(22) 0.5657(17) 0.051(5) Uiso 1 d
H21C H 0.0097(22) 0.0059(18) 0.6542(13) 0.034(4) Uiso 1 d
H22A H 0.3661(24) 0.1923(20) 0.6762(16) 0.044(5) Uiso 1 d
H22B H 0.3068(23) 0.2980(21) 0.7513(17) 0.048(5) Uiso 1 d
H22B H 0.2338(24) 0.2852(22) 0.6285(17) 0.048(5) Uiso 1 d
H31A H -0.2754(26) 0.1828(24) 0.8712(18) 0.057(6) Uiso 1 d
H31B H -0.3325(26) 0.3042(22) 0.8027(17) 0.052(5) Uiso 1 d
H31C H -0.2442(24) 0.3302(20) 0.9175(18) 0.050(6) Uiso 1 d
H32A H 0.0386(25) 0.4067(21) 0.7251(16) 0.049(5) Uiso 1 d
H32B H -0.0295(28) 0.4730(23) 0.8298(19) 0.060(6) Uiso 1 d
H32C H -0.1415(26) 0.4486(22) 0.7259(17) 0.051(5) Uiso 1 d

loop_
_atom_type_symbol
_atom_type_description
_atom_type_scat_dispersion_real
_atom_type_scat_dispersion_imag
_atom_type_scat_source
C C 0.0033 0.0016 'International Tables Vol C Tables 4.2.6.8 and 6.1.1.4'
H H 0.0000 0.0000 'International Tables Vol C Tables 4.2.6.8 and 6.1.1.4'
N N 0.0061 0.0033 'International Tables Vol C Tables 4.2.6.8 and 6.1.1.4'
P P 0.1023 0.0942 'International Tables Vol C Tables 4.2.6.8 and 6.1.1.4'

loop_
_geom_angle_atom_site_label_1
_geom_angle_atom_site_label_2
_geom_angle_atom_site_label_3
_geom_angle
N4 P N3 106.80(7)
N4 P N2 113.94(6)
N3 P N2 109.15(6)
N4 P N1 120.15(7)
N3 P N1 106.56(6)
N2 P N1 99.69(6)
C12 N1 C11 111.51(12)
C12 N1 P 116.42(9)
C11 N1 P 115.55(9)
C21 N2 C22 112.96(11)
C21 N2 P 119.17(9)
C22 N2 P 126.08(9)
C32 N3 C31 113.17(12)
C32 N3 P 121.86(10)
C31 N3 P 121.87(10)
P N4 H1 114.5(18)
N1 C11 H11A 110.7(12)
N1 C11 H11B 109.7(14)
H11A C11 H11B 108.7(18)
N1 C11 H11C 110.8(11)
H11A C11 H11C 112.0(17)
H11B C11 H11C 104.9(17)
N1 C12 H12A 113.9(13)
N1 C12 H12B 111.4(11)
H12A C12 H12B 110.9(16)
N1 C12 H12C 109.9(12)
H12A C12 H12C 105.1(16)
H12B C12 H12C 105.1(16)
N2 C21 H21A 109.4(10)
N2 C21 H21B 114.8(13)
H21A C21 H21B 105.7(15)
N2 C21 H21C 109.6(10)
H21A C21 H21C 111.1(16)
H21B C21 H21C 106.2(16)
N2 C22 H22A 110.2(12)
N2 C22 H22B 110.8(12)
H22A C22 H22B 109.5(16)
N2 C22 H22B 109.7(12)
H22A C22 H22B 106.0(16)
H22B C22 H22B 110.6(18)
N3 C31 H31A 111.3(13)
N3 C31 H31B 111.4(13)
H31A C31 H31B 106.5(19)
N3 C31 H31C 111.8(12)
H31A C31 H31C 109.4(18)
H31B C31 H31C 106.2(18)
N3 C32 H32A 111.3(12)
N3 C32 H32B 112.7(13)
H32A C32 H32B 110.2(19)
N3 C32 H32C 111.3(13)
H32A C32 H32C 108.9(17)
H32B C32 H32C 102.0(18)

loop_
_geom_bond_atom_site_label_1
_geom_bond_atom_site_label_2
_geom_bond_distance
P N4 1.5572(12)
P N3 1.6518(11)
P N2 1.6594(11)
P N1 1.6773(11)
N1 C12 1.466(2)
N1 C11 1.469(2)
N2 C21 1.455(2)
N2 C22 1.455(2)
N3 C32 1.453(2)
N3 C31 1.458(2)
N4 H1 0.77(2)
C11 H11A 1.04(2)
C11 H11B 0.99(2)
C11 H11C 1.01(2)
C12 H12A 1.00(2)
C12 H12B 0.97(2)
C12 H12C 0.97(2)
C21 H21A 0.98(2)
C21 H21B 0.96(2)
C21 H21C 0.91(2)
C22 H22A 0.93(2)
C22 H22B 0.94(2)
C22 H22B 0.94(2)
C31 H31A 0.98(2)
C31 H31B 0.91(2)
C31 H31C 0.97(2)
C32 H32A 0.97(2)
C32 H32B 0.98(2)
C32 H32C 0.92(2)

loop_
_geom_torsion_atom_site_label_1
_geom_torsion_atom_site_label_2
_geom_torsion_atom_site_label_3
_geom_torsion_atom_site_label_4
_geom_torsion
N4 P N1 C12 -73.06(12)
N3 P N1 C12 48.37(11)
N2 P N1 C12 161.83(10)
N4 P N1 C11 60.67(13)
N3 P N1 C11 -177.90(11)
N2 P N1 C11 -64.45(12)
N4 P N2 C21 30.65(13)
N3 P N2 C21 -88.62(11)
N1 P N2 C21 159.94(11)
N4 P N2 C22 -165.73(13)
N3 P N2 C22 75.00(14)
N1 P N2 C22 -36.44(14)
N4 P N3 C32 -174.88(12)
N2 P N3 C32 -51.28(13)
N1 P N3 C32 55.54(13)
N4 P N3 C31 26.38(14)
N2 P N3 C31 149.99(12)
N1 P N3 C31 -103.20(12)
